data_2312276
loop_
_publ_author_name
'Treece, Megan M.'
'Kelly, Jordan C.'
'Rosello, Kate E.'
'Craig, Andrew J.'
'Aitken, Jennifer A.'

_publ_section_title
;
 Accurate X-ray diffraction data required for proper evaluation of bond
 valence sums and global instability indexes: redetermination of the
 crystal structures of diamond-like Cu<sub>2</sub>CdSiS<sub>4</sub> and
 Cu<sub>2</sub>HgSnS<sub>4</sub> as a case study.
;
_journal_coeditor_code VX3001
_journal_issue 9
_journal_name_full 'Acta crystallographica. Section C, Structural chemistry'
_journal_paper_doi 10.1107/S2053229623006848
_journal_volume 79
_journal_year 2023
_chemical_formula_iupac 'Cu2 Hg Sn S4'
_chemical_formula_moiety 'Cu2 Hg S4 Sn'
_chemical_formula_sum 'Cu2 Hg S4 Sn'
_chemical_formula_weight 574.60
_chemical_name_common 'Copper mercury tin sulfide'
_chemical_name_systematic 'Copper mercury tin sulfide'
_space_group_crystal_system tetragonal
_space_group_IT_number 121
_space_group_name_Hall 'I -4 2'
_space_group_name_H-M_alt 'I -4 2 m'
_atom_sites_solution_primary direct
_atom_sites_solution_secondary difmap
_audit_creation_method SHELXL-2018/3
_cell_angle_alpha 90
_cell_angle_beta 90
_cell_angle_gamma 90
_cell_formula_units_Z 2
_cell_length_a 5.5798(12)
_cell_length_b 5.5798(12)
_cell_length_c 10.860(3)
_cell_measurement_reflns_used 1625
_cell_measurement_temperature 296
_cell_measurement_theta_max 27.2661
_cell_measurement_theta_min 3.7525
_cell_volume 338.12(14)
_computing_cell_refinement
;
SAINT (Bruker, 2018)
;
_computing_data_collection
;
SMART (Bruker, 2001)
;
_computing_data_reduction
;
SAINT (Bruker, 2018)
;
_computing_molecular_graphics
;
ShelXle (H\"ubschle <i>et al.</i>,  2011)
;
_computing_publication_material
;
SHELXL2018 (Sheldrick, 2015<i>b</i>)
;
_computing_structure_refinement
;
SHELXL2018 (Sheldrick, 2015<i>b</i>)
;
_computing_structure_solution
;
SHELXL2014 (Sheldrick, 2015<i>a</i>)
;
_diffrn_ambient_temperature 296
_diffrn_measured_fraction_theta_full 1.000
_diffrn_measured_fraction_theta_max 1.000
_diffrn_measurement_device_type 'Bruker SMART APEXII CCD'
_diffrn_measurement_method '\f and \w scans'
_diffrn_radiation_type MoK\a
_diffrn_radiation_wavelength 0.71073
_diffrn_reflns_av_R_equivalents 0.0403
_diffrn_reflns_av_unetI/netI 0.0230
_diffrn_reflns_limit_h_max 7
_diffrn_reflns_limit_h_min -7
_diffrn_reflns_limit_k_max 7
_diffrn_reflns_limit_k_min -7
_diffrn_reflns_limit_l_max 14
_diffrn_reflns_limit_l_min -13
_diffrn_reflns_number 2088
_diffrn_reflns_theta_full 25.242
_diffrn_reflns_theta_max 27.266
_diffrn_reflns_theta_min 3.752
_diffrn_source 'fine focus sealed tube X-ray source'
_exptl_absorpt_coefficient_mu 33.598
_exptl_absorpt_correction_T_max 0.7456
_exptl_absorpt_correction_T_min 0.3518
_exptl_absorpt_correction_type multi-scan
_exptl_absorpt_process_details
;
(SADABS; Sheldrick, 2002)
;
_exptl_crystal_colour black
_exptl_crystal_density_diffrn 5.644
_exptl_crystal_density_method 'not measured'
_exptl_crystal_description prism
_exptl_crystal_F_000 504
_exptl_crystal_size_max 0.136
_exptl_crystal_size_mid 0.134
_exptl_crystal_size_min 0.076
_refine_diff_density_max 0.534
_refine_diff_density_min -0.855
_refine_ls_abs_structure_details
;
Flack <i>x</i> determined using 76 quotients [(I+)-(I-)]/[(I+)+(I-)]
(Parsons <i>et al.</i>,  2013)
;
_refine_ls_abs_structure_Flack 0.021(11)
_refine_ls_extinction_coef 0.0232(10)
_refine_ls_extinction_expression Fc^*^=kFc[1+0.001xFc^2^\l^3^/sin(2\q)]^-1/4^
_refine_ls_extinction_method
;
SHELXL2018 (Sheldrick, 2015<i>b</i>)
;
_refine_ls_goodness_of_fit_ref 1.080
_refine_ls_hydrogen_treatment undef
_refine_ls_matrix_type full
_refine_ls_number_parameters 14
_refine_ls_number_reflns 218
_refine_ls_number_restraints 0
_refine_ls_restrained_S_all 1.080
_refine_ls_R_factor_all 0.0141
_refine_ls_R_factor_gt 0.0141
_refine_ls_shift/su_max 0.000
_refine_ls_shift/su_mean 0.000
_refine_ls_structure_factor_coef Fsqd
_refine_ls_weighting_details 'w=1/[\s^2^(Fo^2^)+(0.0124P)^2^] where P=(Fo^2^+2Fc^2^)/3'
_refine_ls_weighting_scheme calc
_refine_ls_wR_factor_gt 0.0317
_refine_ls_wR_factor_ref 0.0317
_reflns_number_gt 218
_reflns_number_total 218
_reflns_threshold_expression 'I > 2\s(I)'
_cod_data_source_file vx3001sup1.cif
_cod_data_source_block Cu2HgSnS4
_cod_original_cell_volume 338.11(17)
_cod_database_code 2312276
_shelx_space_group_comment
;
The symmetry employed for this shelxl refinement is uniquely defined
by the following loop, which should always be used as a source of
symmetry information in preference to the above space-group names.
They are only intended as comments.
;
_shelx_estimated_absorpt_t_min 0.092
_shelx_estimated_absorpt_t_max 0.184

loop_
_space_group_symop_operation_xyz
'x, y, z'
'-x, -y, z'
'y, -x, -z'
'-y, x, -z'
'-x, y, -z'
'x, -y, -z'
'-y, -x, z'
'y, x, z'
'x+1/2, y+1/2, z+1/2'
'-x+1/2, -y+1/2, z+1/2'
'y+1/2, -x+1/2, -z+1/2'
'-y+1/2, x+1/2, -z+1/2'
'-x+1/2, y+1/2, -z+1/2'
'x+1/2, -y+1/2, -z+1/2'
'-y+1/2, -x+1/2, z+1/2'
'y+1/2, x+1/2, z+1/2'

loop_
_atom_site_type_symbol
_atom_site_label
_atom_site_fract_x
_atom_site_fract_y
_atom_site_fract_z
_atom_site_U_iso_or_equiv
_atom_site_adp_type
_atom_site_calc_flag
_atom_site_occupancy
_atom_site_disorder_assembly
_atom_site_disorder_group
Hg Hg1 0.500000 0.500000 0.500000 0.0195(2) Uani d 1 . .
Sn Sn1 0.000000 0.000000 0.500000 0.00651(19) Uani d 1 . .
Cu Cu1 0.500000 0.000000 0.250000 0.0181(3) Uani d 1 . .
S S1 0.24020(16) 0.24020(16) 0.36322(16) 0.0093(4) Uani d 1 . .

loop_
_atom_site_aniso_label
_atom_site_aniso_U_11
_atom_site_aniso_U_22
_atom_site_aniso_U_33
_atom_site_aniso_U_12
_atom_site_aniso_U_13
_atom_site_aniso_U_23
Hg1 0.0186(2) 0.0186(2) 0.0214(3) 0.000 0.000 0.000
Sn1 0.0064(2) 0.0064(2) 0.0067(3) 0.000 0.000 0.000
Cu1 0.0172(4) 0.0172(4) 0.0200(6) 0.000 0.000 0.000
S1 0.0094(6) 0.0094(6) 0.0092(8) -0.0003(6) 0.0014(3) 0.0014(3)

loop_
_atom_type_symbol
_atom_type_description
_atom_type_scat_dispersion_real
_atom_type_scat_dispersion_imag
_atom_type_scat_source
Cu Cu 0.3201 1.2651 'International Tables Vol C Tables 4.2.6.8 and 6.1.1.4'
Hg Hg -2.3894 9.2266 'International Tables Vol C Tables 4.2.6.8 and 6.1.1.4'
S S 0.1246 0.1234 'International Tables Vol C Tables 4.2.6.8 and 6.1.1.4'
Sn Sn -0.6537 1.4246 'International Tables Vol C Tables 4.2.6.8 and 6.1.1.4'

loop_
_geom_angle_atom_site_label_1
_geom_angle_atom_site_label_2
_geom_angle_atom_site_label_3
_geom_angle_site_symmetry_1
_geom_angle_site_symmetry_3
_geom_angle
_geom_angle_publ_flag
S1 Hg1 S1 4_656 3_566 108.15(7) ?
S1 Hg1 S1 4_656 2_665 110.14(4) ?
S1 Hg1 S1 3_566 2_665 110.14(4) ?
S1 Hg1 S1 4_656 . 110.14(4) ?
S1 Hg1 S1 3_566 . 110.14(4) ?
S1 Hg1 S1 2_665 . 108.15(7) ?
S1 Sn1 S1 2 4_556 112.36(4) ?
S1 Sn1 S1 2 3_556 112.36(4) ?
S1 Sn1 S1 4_556 3_556 103.83(8) ?
S1 Sn1 S1 2 . 103.83(8) ?
S1 Sn1 S1 4_556 . 112.36(4) ?
S1 Sn1 S1 3_556 . 112.36(4) ?
S1 Cu1 S1 . 12_545 106.23(4) ?
S1 Cu1 S1 . 11 106.23(4) ?
S1 Cu1 S1 12_545 11 116.17(8) ?
S1 Cu1 S1 . 2_655 116.17(8) ?
S1 Cu1 S1 12_545 2_655 106.23(4) ?
S1 Cu1 S1 11 2_655 106.23(4) ?
Cu1 S1 Cu1 . 13 116.03(8) ?
Cu1 S1 Sn1 . . 110.63(3) ?
Cu1 S1 Sn1 13 . 110.63(3) ?
Cu1 S1 Hg1 . . 106.45(4) ?
Cu1 S1 Hg1 13 . 106.45(4) ?
Sn1 S1 Hg1 . . 105.99(7) ?

loop_
_geom_bond_atom_site_label_1
_geom_bond_atom_site_label_2
_geom_bond_site_symmetry_2
_geom_bond_distance
_geom_bond_publ_flag
Hg1 S1 4_656 2.5317(17) ?
Hg1 S1 3_566 2.5317(17) ?
Hg1 S1 2_665 2.5317(17) ?
Hg1 S1 . 2.5317(17) ?
Sn1 S1 2 2.4081(14) ?
Sn1 S1 4_556 2.4081(14) ?
Sn1 S1 3_556 2.4081(14) ?
Sn1 S1 . 2.4081(14) ?
Cu1 S1 . 2.3258(10) ?
Cu1 S1 12_545 2.3258(10) ?
Cu1 S1 11 2.3258(10) ?
Cu1 S1 2_655 2.3258(10) ?

_cod_database_fobs_code 2312276
